data_2015167
loop_
_publ_author_name
'Janzen, Daron E.'
'Ewbank, Paul C.'
'Mann, Kent R.'

_publ_section_title
;
 1,4-Dimethyl-1,4-diazoniabicyclo[2.2.2]octane diiodide acetonitrile
 solvate
;
_journal_coeditor_code HJ1071
_journal_issue 11
_journal_name_full 'Acta Crystallographica Section C'
_journal_page_first o631
_journal_page_last o633
_journal_paper_doi 10.1107/S0108270105028763
_journal_volume 61
_journal_year 2005
_chemical_formula_iupac 'C8 H18 N2 2+, 2I -, C2 H3 N'
_chemical_formula_moiety 'C8 H18 N2 2+, 2I -, C2 H3 N'
_chemical_formula_sum 'C10 H21 I2 N3'
_chemical_formula_weight 437.10
_chemical_name_common
;
1,4-Dimethyl-1,4-diazoniabicyclo[2.2.2]octane diiodide acetonitrile solvate
;
_space_group_IT_number 62
_symmetry_cell_setting orthorhombic
_symmetry_space_group_name_Hall '-P 2ac 2n'
_symmetry_space_group_name_H-M 'P n m a'
_atom_sites_solution_hydrogens difmap
_atom_sites_solution_primary direct
_atom_sites_solution_secondary difmap
_audit_creation_method SHELXL-97
_cell_angle_alpha 90.00
_cell_angle_beta 90.00
_cell_angle_gamma 90.00
_cell_formula_units_Z 4
_cell_length_a 20.174(3)
_cell_length_b 7.3430(10)
_cell_length_c 10.6140(14)
_cell_measurement_reflns_used 2300
_cell_measurement_temperature 173(2)
_cell_measurement_theta_max 25.01
_cell_measurement_theta_min 2.02
_cell_volume 1572.3(4)
_computing_cell_refinement 'SAINT (Bruker, 1998)'
_computing_data_collection 'SMART (Bruker, 1998)'
_computing_data_reduction SAINT
_computing_molecular_graphics 'SHELXTL (Bruker, 1998)'
_computing_publication_material SHELXTL
_computing_structure_refinement 'SHELXL97 (Sheldrick, 1997)'
_computing_structure_solution 'SHELXS97 (Sheldrick, 1990)'
_diffrn_ambient_temperature 173(2)
_diffrn_measured_fraction_theta_full 1.000
_diffrn_measured_fraction_theta_max 1.000
_diffrn_measurement_device_type 'Siemens SMART platform CCD'
_diffrn_measurement_method \w
_diffrn_radiation_monochromator graphite
_diffrn_radiation_source 'normal-focus sealed tube'
_diffrn_radiation_type MoK\a
_diffrn_radiation_wavelength 0.71069
_diffrn_reflns_av_R_equivalents 0.0474
_diffrn_reflns_av_sigmaI/netI 0.0280
_diffrn_reflns_limit_h_max 24
_diffrn_reflns_limit_h_min -22
_diffrn_reflns_limit_k_max 8
_diffrn_reflns_limit_k_min -8
_diffrn_reflns_limit_l_max 12
_diffrn_reflns_limit_l_min -12
_diffrn_reflns_number 11185
_diffrn_reflns_theta_full 25.01
_diffrn_reflns_theta_max 25.01
_diffrn_reflns_theta_min 2.02
_diffrn_standards_decay_% 0
_diffrn_standards_number 0
_exptl_absorpt_coefficient_mu 3.981
_exptl_absorpt_correction_T_max 0.85
_exptl_absorpt_correction_T_min 0.592
_exptl_absorpt_correction_type multi-scan
_exptl_absorpt_process_details '(SADABS; Blessing, 1995)'
_exptl_crystal_colour yellow
_exptl_crystal_density_diffrn 1.846
_exptl_crystal_density_method 'not measured'
_exptl_crystal_description plate
_exptl_crystal_F_000 832
_exptl_crystal_size_max 0.25
_exptl_crystal_size_mid 0.04
_exptl_crystal_size_min 0.04
_refine_diff_density_max 0.497
_refine_diff_density_min -0.590
_refine_ls_extinction_method none
_refine_ls_goodness_of_fit_ref 1.111
_refine_ls_hydrogen_treatment mixed
_refine_ls_matrix_type full
_refine_ls_number_parameters 121
_refine_ls_number_reflns 1508
_refine_ls_number_restraints 3
_refine_ls_restrained_S_all 1.111
_refine_ls_R_factor_all 0.0409
_refine_ls_R_factor_gt 0.0291
_refine_ls_shift/su_max 0.001
_refine_ls_shift/su_mean 0.000
_refine_ls_structure_factor_coef Fsqd
_refine_ls_weighting_details 'calc w=1/[\s^2^(Fo^2^)+(0.0111P)^2^+1.9299P] where P=(Fo^2^+2Fc^2^)/3'
_refine_ls_weighting_scheme calc
_refine_ls_wR_factor_gt 0.0432
_refine_ls_wR_factor_ref 0.0451
_reflns_number_gt 1297
_reflns_number_total 1508
_reflns_threshold_expression I>2\s(I)
_cod_data_source_file hj1071.cif
_cod_data_source_block I
_cod_database_code 2015167
_cod_database_fobs_code 2015167

loop_
_symmetry_equiv_pos_as_xyz
'x, y, z'
'-x+1/2, -y, z+1/2'
'x+1/2, -y+1/2, -z+1/2'
'-x, y+1/2, -z'
'-x, -y, -z'
'x-1/2, y, -z-1/2'
'-x-1/2, y-1/2, z-1/2'
'x, -y-1/2, z'

loop_
_atom_site_label
_atom_site_fract_x
_atom_site_fract_y
_atom_site_fract_z
_atom_site_U_iso_or_equiv
_atom_site_adp_type
_atom_site_calc_flag
_atom_site_refinement_flags
_atom_site_occupancy
_atom_site_disorder_assembly
_atom_site_disorder_group
_atom_site_type_symbol
I1 0.446123(18) 0.7500 0.77407(3) 0.03368(12) Uani d S 1 . . I
I2 0.17904(2) 0.7500 0.97122(4) 0.03812(12) Uani d S 1 . . I
N1 0.27879(19) 0.2500 0.0689(4) 0.0269(10) Uani d S 1 . . N
N2 0.39204(19) 0.2500 -0.0362(4) 0.0232(9) Uani d S 1 . . N
C1 0.2711(3) 0.2500 -0.0732(5) 0.0298(13) Uani d S 1 . . C
H1A 0.2439(17) 0.139(5) -0.096(3) 0.041(11) Uiso d . 1 . . H
H2A 0.3443(17) 0.139(5) -0.183(3) 0.035(11) Uiso d . 1 . . H
C2 0.3391(3) 0.2500 -0.1352(5) 0.0361(15) Uani d S 1 . . C
C3 0.31703(18) 0.4167(5) 0.1081(4) 0.0280(9) Uani d . 1 . . C
H3A 0.3235(17) 0.413(5) 0.201(4) 0.045(12) Uiso d . 1 . . H
H3B 0.2924(15) 0.524(5) 0.086(3) 0.022(9) Uiso d . 1 . . H
C4 0.3846(2) 0.4163(6) 0.0454(4) 0.0312(9) Uani d . 1 . . C
H4A 0.4181(17) 0.412(5) 0.103(3) 0.036(11) Uiso d . 1 . . H
H4B 0.3891(18) 0.516(6) -0.012(3) 0.045(12) Uiso d . 1 . . H
C5 0.2114(3) 0.2500 0.1304(7) 0.0374(15) Uani d S 1 . . C
H5A 0.1876(16) 0.138(5) 0.102(3) 0.034(10) Uiso d . 1 . . H
H5B 0.220(3) 0.2500 0.220(5) 0.043(17) Uiso d S 1 . . H
C6 0.4589(3) 0.2500 -0.0984(6) 0.0309(14) Uani d S 1 . . C
H6A 0.4601(17) 0.147(5) -0.151(3) 0.038(11) Uiso d . 1 . . H
H6B 0.491(3) 0.2500 -0.038(5) 0.028(15) Uiso d S 1 . . H
N3 0.1149(3) 0.243(4) 0.7302(4) 0.0453(14) Uani d PD 0.50 A -1 N
C7 0.0797(3) 0.265(3) 0.8120(5) 0.0453(14) Uani d PD 0.50 A -1 C
C8 0.0325(3) 0.3002(10) 0.9146(6) 0.0453(14) Uani d PD 0.50 A -1 C
H8A 0.0157 0.4250 0.9076 0.068 Uiso calc PR 0.50 A -1 H
H8B 0.0549 0.2851 0.9959 0.068 Uiso calc PR 0.50 A -1 H
H8C -0.0045 0.2142 0.9088 0.068 Uiso calc PR 0.50 A -1 H

loop_
_atom_site_aniso_label
_atom_site_aniso_U_11
_atom_site_aniso_U_22
_atom_site_aniso_U_33
_atom_site_aniso_U_12
_atom_site_aniso_U_13
_atom_site_aniso_U_23
I1 0.0330(2) 0.0369(2) 0.03105(19) 0.000 -0.00545(17) 0.000
I2 0.0429(2) 0.0350(2) 0.0365(2) 0.000 -0.00193(19) 0.000
N1 0.016(2) 0.034(3) 0.031(3) 0.000 0.0019(19) 0.000
N2 0.021(2) 0.025(2) 0.024(2) 0.000 -0.0001(19) 0.000
C1 0.027(3) 0.035(4) 0.028(3) 0.000 -0.005(3) 0.000
C2 0.036(4) 0.046(4) 0.026(3) 0.000 -0.007(3) 0.000
C3 0.027(2) 0.021(2) 0.036(2) 0.0017(18) 0.0003(19) -0.0055(18)
C4 0.030(2) 0.025(2) 0.039(2) -0.0035(18) 0.006(2) -0.0074(19)
C5 0.023(3) 0.034(4) 0.056(4) 0.000 0.010(3) 0.000
C6 0.030(4) 0.033(4) 0.030(3) 0.000 0.005(3) 0.000
N3 0.052(3) 0.039(4) 0.044(2) 0.004(4) -0.0048(17) 0.009(4)
C7 0.052(3) 0.039(4) 0.044(2) 0.004(4) -0.0048(17) 0.009(4)
C8 0.052(3) 0.039(4) 0.044(2) 0.004(4) -0.0048(17) 0.009(4)

loop_
_atom_type_symbol
_atom_type_description
_atom_type_scat_dispersion_real
_atom_type_scat_dispersion_imag
_atom_type_scat_source
C C 0.0033 0.0016 'International Tables Vol C Tables 4.2.6.8 and 6.1.1.4'
H H 0.0000 0.0000 'International Tables Vol C Tables 4.2.6.8 and 6.1.1.4'
N N 0.0061 0.0033 'International Tables Vol C Tables 4.2.6.8 and 6.1.1.4'
I I -0.4742 1.8119 'International Tables Vol C Tables 4.2.6.8 and 6.1.1.4'

loop_
_geom_angle_atom_site_label_1
_geom_angle_atom_site_label_2
_geom_angle_atom_site_label_3
_geom_angle_site_symmetry_1
_geom_angle_site_symmetry_3
_geom_angle
C3 N1 C3 . 8_565 108.8(4)
C3 N1 C5 . . 110.0(3)
C3 N1 C5 8_565 . 110.0(3)
C3 N1 C1 . . 109.1(3)
C3 N1 C1 8_565 . 109.1(3)
C5 N1 C1 . . 109.8(4)
C2 N2 C6 . . 109.4(4)
C2 N2 C4 . . 109.4(3)
C6 N2 C4 . . 110.1(3)
C2 N2 C4 . 8_565 109.4(3)
C6 N2 C4 . 8_565 110.1(3)
C4 N2 C4 . 8_565 108.5(4)
N1 C1 C2 . . 109.8(4)
N1 C1 H1A . . 107(2)
C2 C1 H1A . . 113(2)
N2 C2 C1 . . 109.8(4)
N2 C2 H2A . . 107(2)
C1 C2 H2A . . 109(2)
N1 C3 C4 . . 109.8(3)
N1 C3 H3A . . 109(2)
C4 C3 H3A . . 108(2)
N1 C3 H3B . . 109.6(19)
C4 C3 H3B . . 111.1(19)
H3A C3 H3B . . 109(3)
N2 C4 C3 . . 110.1(3)
N2 C4 H4A . . 106(2)
C3 C4 H4A . . 112(2)
N2 C4 H4B . . 104(2)
C3 C4 H4B . . 111(2)
H4A C4 H4B . . 113(3)
N1 C5 H5A . . 108(2)
N1 C5 H5B . . 106(3)
H5A C5 H5B . . 112(3)
N2 C6 H6A . . 107(2)
N2 C6 H6B . . 109(3)
H6A C6 H6B . . 114(3)
N3 C7 C8 . . 177(2)

loop_
_geom_bond_atom_site_label_1
_geom_bond_atom_site_label_2
_geom_bond_site_symmetry_2
_geom_bond_distance
_geom_bond_publ_flag
N1 C3 . 1.505(4) ?
N1 C3 8_565 1.505(4) ?
N1 C5 . 1.507(7) ?
N1 C1 . 1.517(7) ?
N2 C2 . 1.499(7) ?
N2 C6 . 1.501(7) ?
N2 C4 . 1.505(4) ?
N2 C4 8_565 1.505(4) ?
C1 C2 . 1.520(8) ?
C1 H1A . 1.01(3) ?
C2 H2A . 0.97(3) ?
C3 C4 . 1.516(5) ?
C3 H3A . 0.99(4) ?
C3 H3B . 0.96(3) ?
C4 H4A . 0.91(3) ?
C4 H4B . 0.96(4) ?
C5 H5A . 1.00(3) ?
C5 H5B . 0.97(5) ?
C6 H6A . 0.94(3) ?
C6 H6B . 0.92(5) ?
N3 C7 . 1.133(3) ?
C7 C8 . 1.470(3) ?
C8 H8A . 0.9800 ?
C8 H8B . 0.9800 ?
C8 H8C . 0.9800 ?

loop_
_geom_hbond_atom_site_label_D
_geom_hbond_atom_site_label_H
_geom_hbond_atom_site_label_A
_geom_hbond_site_symmetry_A
_geom_hbond_distance_DH
_geom_hbond_distance_HA
_geom_hbond_distance_DA
_geom_hbond_angle_DHA
C3 H3A I2 7_655 0.99(4) 3.11(4) 4.045(4) 157(3)
C4 H4B I1 1_554 0.96(4) 3.07(4) 3.980(4) 159(3)
C6 H6A I1 1_544 0.94(3) 3.04(4) 3.921(2) 157(3)
C6 H6B I1 4_646 0.92(5) 3.07(5) 3.940(7) 159(4)
C8 H8B I1 7_656 0.98 2.96 3.857(7) 152
C3 H3B I2 1_554 0.96(3) 3.08(3) 3.981(4) 157(2)
C5 H5A I2 1_544 1.00(3) 3.18(4) 4.094(3) 154(2)

loop_
_geom_torsion_atom_site_label_1
_geom_torsion_atom_site_label_2
_geom_torsion_atom_site_label_3
_geom_torsion_atom_site_label_4
_geom_torsion_site_symmetry_1
_geom_torsion
C3 N1 C1 C2 . 59.4(2)
C3 N1 C1 C2 8_565 -59.4(2)
C5 N1 C1 C2 . 180.0
C6 N2 C2 C1 . 180.0
C4 N2 C2 C1 . -59.4(3)
C4 N2 C2 C1 8_565 59.4(3)
N1 C1 C2 N2 . 0.0
C3 N1 C3 C4 8_565 59.6(5)
C5 N1 C3 C4 . -179.7(4)
C1 N1 C3 C4 . -59.2(4)
C2 N2 C4 C3 . 59.6(5)
C6 N2 C4 C3 . 179.9(4)
C4 N2 C4 C3 8_565 -59.6(5)
N1 C3 C4 N2 . 0.1(5)
